data_4518449
loop_
_publ_author_name
'Lu, Huangjie'
'Zheng, Zhaofa'
'Li, Zi-Jian'
'Bao, Hongliang'
'Guo, Xiaojing'
'Guo, Xiaofeng'
'Lin, Jian'
'Qian, Yuan'
'Wang, Jian-Qiang'

_publ_section_title
;
 Achieving UV and X-ray Dual Photochromism in a Metal-Organic Hybrid via
 Structural Modulation.
;
_journal_issue 2
_journal_name_full 'ACS applied materials &amp; interfaces'
_journal_page_first 2745
_journal_page_last 2752
_journal_paper_doi 10.1021/acsami.0c20036
_journal_volume 13
_journal_year 2021
_chemical_formula_moiety 'C33 N6 O7 Tm'
_chemical_formula_sum 'C33 N6 O7 Tm'
_chemical_formula_weight 761.32
_chemical_melting_point ?
_chemical_name_common 'Thulium 2,2':6',2''-terpyridine-4'-carboxyli'
_space_group_crystal_system monoclinic
_space_group_IT_number 14
_space_group_name_Hall '-P 2ybc'
_space_group_name_H-M_alt 'P 1 21/c 1'
_audit_creation_method SHELXL-2014/7
_cell_angle_alpha 90
_cell_angle_beta 106.242(2)
_cell_angle_gamma 90
_cell_formula_units_Z 4
_cell_length_a 8.8491(4)
_cell_length_b 36.9838(16)
_cell_length_c 9.4145(4)
_cell_measurement_reflns_used 9953
_cell_measurement_temperature 293(2)
_cell_measurement_theta_max 54.990
_cell_measurement_theta_min 4.406
_cell_volume 2958.1(2)
_computing_cell_refinement 'Bruker SAINT'
_computing_data_collection 'Bruker APEX2'
_computing_data_reduction 'Bruker SAINT'
_computing_molecular_graphics 'Bruker SHELXTL'
_computing_publication_material 'Bruker SHELXTL'
_computing_structure_refinement 'SHELXL-2014 (Sheldrick, 2014)'
_computing_structure_solution 'SHELXS-97 (Sheldrick 2008)'
_diffrn_ambient_temperature 293(2)
_diffrn_measured_fraction_theta_full 1.000
_diffrn_measured_fraction_theta_max 1.000
_diffrn_measurement_device_type 'Bruker APEX-II CCD'
_diffrn_measurement_method '0.5 wide w/ exposures'
_diffrn_radiation_type MoK\a
_diffrn_radiation_wavelength 0.71073
_diffrn_reflns_av_R_equivalents 0.0586
_diffrn_reflns_av_unetI/netI 0.0449
_diffrn_reflns_Laue_measured_fraction_full 1.000
_diffrn_reflns_Laue_measured_fraction_max 1.000
_diffrn_reflns_limit_h_max 11
_diffrn_reflns_limit_h_min -10
_diffrn_reflns_limit_k_max 48
_diffrn_reflns_limit_k_min -47
_diffrn_reflns_limit_l_max 12
_diffrn_reflns_limit_l_min -12
_diffrn_reflns_number 36257
_diffrn_reflns_point_group_measured_fraction_full 1.000
_diffrn_reflns_point_group_measured_fraction_max 1.000
_diffrn_reflns_theta_full 25.242
_diffrn_reflns_theta_max 27.495
_diffrn_reflns_theta_min 2.203
_exptl_absorpt_coefficient_mu 3.059
_exptl_absorpt_correction_T_max 0.885
_exptl_absorpt_correction_T_min 0.832
_exptl_absorpt_correction_type multi-scan
_exptl_absorpt_process_details SHELTXPREP
_exptl_crystal_colour green
_exptl_crystal_density_diffrn 1.709
_exptl_crystal_description block
_exptl_crystal_F_000 1460
_exptl_crystal_size_max 0.06
_exptl_crystal_size_mid 0.05
_exptl_crystal_size_min 0.04
_refine_diff_density_max 0.938
_refine_diff_density_min -0.894
_refine_diff_density_rms 0.134
_refine_ls_extinction_method none
_refine_ls_goodness_of_fit_ref 1.101
_refine_ls_hydrogen_treatment undef
_refine_ls_matrix_type full
_refine_ls_number_parameters 424
_refine_ls_number_reflns 6789
_refine_ls_number_restraints 0
_refine_ls_restrained_S_all 1.101
_refine_ls_R_factor_all 0.0570
_refine_ls_R_factor_gt 0.0400
_refine_ls_shift/su_max 0.003
_refine_ls_shift/su_mean 0.000
_refine_ls_structure_factor_coef Fsqd
_refine_ls_weighting_details 'w=1/[\s^2^(Fo^2^)+(0.0324P)^2^+10.2477P] where P=(Fo^2^+2Fc^2^)/3'
_refine_ls_weighting_scheme calc
_refine_ls_wR_factor_gt 0.0875
_refine_ls_wR_factor_ref 0.0948
_reflns_Friedel_coverage 0.000
_reflns_number_gt 5485
_reflns_number_total 6789
_reflns_threshold_expression 'I > 2\s(I)'
_cod_data_source_file am0c20036_si_002.cif
_cod_data_source_block TmTPC-1afterXray
_cod_depositor_comments
;
The following automatic conversions were performed:

data item '_chemical_melting_point' value 'N/a' was changed to '?' --
the value is undefined or not given.

Automatic conversion script
Id: cif_fix_values 7556 2019-12-06 15:28:31Z antanas 
;
_cod_original_sg_symbol_H-M 'P 21/c'
_cod_database_code 4518449
_shelx_shelxl_version_number 2014/7
_shelx_space_group_comment
;
The symmetry employed for this shelxl refinement is uniquely defined
by the following loop, which should always be used as a source of
symmetry information in preference to the above space-group names.
They are only intended as comments.
;

loop_
_space_group_symop_operation_xyz
'x, y, z'
'-x, y+1/2, -z+1/2'
'-x, -y, -z'
'x, -y-1/2, z-1/2'

loop_
_atom_site_label
_atom_site_type_symbol
_atom_site_fract_x
_atom_site_fract_y
_atom_site_fract_z
_atom_site_U_iso_or_equiv
_atom_site_adp_type
_atom_site_occupancy
_atom_site_site_symmetry_order
_atom_site_calc_flag
_atom_site_refinement_flags_posn
_atom_site_refinement_flags_adp
_atom_site_refinement_flags_occupancy
_atom_site_disorder_assembly
_atom_site_disorder_group
Tm1 Tm 0.84259(3) 0.57010(2) 0.31778(2) 0.02117(7) Uani 1 1 d . . . . .
O1 O 0.8584(4) 0.53184(10) 0.5423(4) 0.0296(8) Uani 1 1 d . . . . .
O2 O 0.9378(5) 0.58824(10) 0.5703(4) 0.0327(9) Uani 1 1 d . . . . .
O3 O 0.6851(5) 0.60578(10) 0.1144(4) 0.0342(9) Uani 1 1 d . . . . .
O4 O 1.0827(4) 0.53879(10) 0.3867(4) 0.0327(9) Uani 1 1 d . . . . .
O5 O 0.7666(5) 0.63288(10) 0.3304(4) 0.0341(9) Uani 1 1 d . . . . .
O6 O 0.5960(5) 0.56457(12) 0.3385(5) 0.0495(12) Uani 1 1 d . . . . .
O7 O 0.3679(7) 0.5536(2) 0.3718(8) 0.092(2) Uani 1 1 d . . . . .
N1 N 0.7493(5) 0.51155(12) 1.1946(4) 0.0261(9) Uani 1 1 d . . . . .
N2 N 0.9099(5) 0.55853(11) 1.0786(4) 0.0220(9) Uani 1 1 d . . . . .
N3 N 1.0488(5) 0.60906(12) 1.2702(5) 0.0287(10) Uani 1 1 d . . . . .
N4 N 0.1978(6) 0.67408(14) -0.2232(5) 0.0389(12) Uani 1 1 d . . . . .
N5 N 0.4889(6) 0.73283(12) -0.0016(5) 0.0335(11) Uani 1 1 d . . . . .
N6 N 0.7658(6) 0.76972(14) 0.3184(6) 0.0429(13) Uani 1 1 d . . . . .
C1 C 0.8355(6) 0.53221(14) 0.9877(5) 0.0234(10) Uani 1 1 d . . . . .
C2 C 0.9052(6) 0.55903(14) 0.6224(5) 0.0251(11) Uani 1 1 d . . . . .
C3 C 0.6199(6) 0.66795(15) 0.1268(6) 0.0293(12) Uani 1 1 d . . . . .
C4 C 1.0742(6) 0.61104(13) 1.1360(5) 0.0240(10) Uani 1 1 d . . . . .
C5 C 0.7526(6) 0.50491(13) 1.0540(5) 0.0238(10) Uani 1 1 d . . . . .
C6 C 0.9912(6) 0.58377(13) 1.0271(5) 0.0224(10) Uani 1 1 d . . . . .
C7 C 0.6097(7) 0.44915(16) 1.0468(7) 0.0380(14) Uani 1 1 d . . . . .
C8 C 0.6938(6) 0.63338(15) 0.1960(6) 0.0283(12) Uani 1 1 d . . . . .
C9 C 0.4966(7) 0.66778(15) -0.0057(6) 0.0318(12) Uani 1 1 d . . . . .
C10 C 0.8337(6) 0.53098(14) 0.8380(5) 0.0274(11) Uani 1 1 d . . . . .
C11 C 0.6111(7) 0.45573(17) 1.1925(7) 0.0393(14) Uani 1 1 d . . . . .
C12 C 0.6762(7) 0.70080(15) 0.1935(6) 0.0351(13) Uani 1 1 d . . . . .
C13 C 0.6787(7) 0.48748(16) 1.2621(6) 0.0357(13) Uani 1 1 d . . . . .
C14 C 0.9138(6) 0.55755(14) 0.7847(5) 0.0244(11) Uani 1 1 d . . . . .
C15 C 0.0659(8) 0.6768(2) -0.3363(7) 0.0478(17) Uani 1 1 d . . . . .
C16 C 0.6827(7) 0.47411(15) 0.9767(6) 0.0318(12) Uani 1 1 d . . . . .
C17 C 0.4325(7) 0.70077(15) -0.0618(6) 0.0325(13) Uani 1 1 d . . . . .
C18 C 0.9957(6) 0.58430(14) 0.8797(5) 0.0261(11) Uani 1 1 d . . . . .
C19 C 0.6084(7) 0.73257(15) 0.1213(6) 0.0345(13) Uani 1 1 d . . . . .
C20 C 1.1263(8) 0.63207(17) 1.3764(7) 0.0414(15) Uani 1 1 d . . . . .
C21 C 1.1731(8) 0.63694(17) 1.1041(7) 0.0400(14) Uani 1 1 d . . . . .
C22 C 0.6664(7) 0.76914(16) 0.1820(7) 0.0378(13) Uani 1 1 d . . . . .
C23 C 0.2906(7) 0.70319(16) -0.1924(6) 0.0356(13) Uani 1 1 d . . . . .
C24 C 0.2612(8) 0.73489(19) -0.2729(8) 0.0523(18) Uani 1 1 d . . . . .
C25 C 0.4957(9) 0.5676(2) 0.4016(9) 0.064(2) Uani 1 1 d . . . . .
C26 C 0.0251(8) 0.7075(2) -0.4206(8) 0.0568(19) Uani 1 1 d . . . . .
C27 C 0.8134(8) 0.8027(2) 0.3775(8) 0.0524(18) Uani 1 1 d . . . . .
C28 C 0.6635(10) 0.83338(19) 0.1620(10) 0.062(2) Uani 1 1 d . . . . .
C29 C 0.7627(9) 0.83477(19) 0.3055(9) 0.0564(19) Uani 1 1 d . . . . .
C30 C 0.1247(10) 0.7367(2) -0.3932(8) 0.063(2) Uani 1 1 d . . . . .
C31 C 1.2265(9) 0.6586(2) 1.3537(7) 0.0524(19) Uani 1 1 d . . . . .
C32 C 1.2496(9) 0.66137(19) 1.2147(8) 0.0515(18) Uani 1 1 d . . . . .
C33 C 0.6144(8) 0.80006(17) 0.0972(8) 0.0510(17) Uani 1 1 d . . . . .

loop_
_atom_site_aniso_label
_atom_site_aniso_U_11
_atom_site_aniso_U_22
_atom_site_aniso_U_33
_atom_site_aniso_U_23
_atom_site_aniso_U_13
_atom_site_aniso_U_12
Tm1 0.02263(12) 0.02413(12) 0.01684(11) 0.00164(9) 0.00567(8) -0.00107(10)
O1 0.041(2) 0.0293(19) 0.0201(18) -0.0024(15) 0.0106(16) -0.0044(17)
O2 0.049(2) 0.033(2) 0.0167(18) 0.0018(15) 0.0099(17) -0.0036(19)
O3 0.038(2) 0.032(2) 0.029(2) 0.0025(17) 0.0032(17) 0.0045(18)
O4 0.0231(19) 0.036(2) 0.039(2) 0.0083(17) 0.0081(17) 0.0037(16)
O5 0.042(2) 0.031(2) 0.025(2) 0.0050(16) 0.0018(17) 0.0065(18)
O6 0.033(2) 0.056(3) 0.068(3) 0.007(2) 0.027(2) -0.003(2)
O7 0.045(3) 0.128(6) 0.120(5) -0.019(5) 0.051(3) -0.022(4)
N1 0.028(2) 0.032(2) 0.018(2) 0.0013(18) 0.0060(18) -0.0097(19)
N2 0.025(2) 0.025(2) 0.017(2) -0.0023(16) 0.0068(17) -0.0020(17)
N3 0.033(2) 0.032(2) 0.024(2) -0.0053(19) 0.0116(19) -0.006(2)
N4 0.035(3) 0.050(3) 0.031(3) -0.005(2) 0.009(2) -0.002(2)
N5 0.033(3) 0.030(2) 0.033(3) 0.006(2) 0.002(2) 0.004(2)
N6 0.046(3) 0.039(3) 0.040(3) -0.004(2) 0.006(2) -0.001(2)
C1 0.023(2) 0.027(3) 0.021(2) 0.002(2) 0.007(2) 0.003(2)
C2 0.029(3) 0.031(3) 0.016(2) 0.001(2) 0.009(2) 0.003(2)
C3 0.030(3) 0.030(3) 0.029(3) 0.007(2) 0.009(2) 0.006(2)
C4 0.027(3) 0.025(2) 0.021(2) -0.001(2) 0.008(2) -0.001(2)
C5 0.022(2) 0.025(3) 0.023(2) 0.003(2) 0.003(2) 0.001(2)
C6 0.024(2) 0.023(2) 0.022(2) 0.002(2) 0.009(2) 0.003(2)
C7 0.039(3) 0.033(3) 0.039(3) -0.002(3) 0.005(3) -0.008(3)
C8 0.024(3) 0.029(3) 0.031(3) 0.006(2) 0.007(2) 0.005(2)
C9 0.031(3) 0.033(3) 0.031(3) 0.003(2) 0.008(2) 0.002(2)
C10 0.031(3) 0.031(3) 0.022(3) 0.002(2) 0.011(2) 0.005(2)
C11 0.038(3) 0.038(3) 0.040(3) 0.007(3) 0.008(3) -0.009(3)
C12 0.038(3) 0.033(3) 0.033(3) 0.002(2) 0.008(3) 0.005(3)
C13 0.038(3) 0.036(3) 0.031(3) 0.006(2) 0.005(3) -0.013(3)
C14 0.030(3) 0.027(3) 0.017(2) 0.002(2) 0.007(2) 0.003(2)
C15 0.036(4) 0.072(5) 0.033(3) -0.006(3) 0.008(3) 0.001(3)
C16 0.033(3) 0.031(3) 0.030(3) -0.002(2) 0.008(2) -0.004(2)
C17 0.035(3) 0.037(3) 0.023(3) 0.003(2) 0.004(2) 0.007(3)
C18 0.030(3) 0.028(3) 0.020(2) 0.001(2) 0.006(2) 0.002(2)
C19 0.039(3) 0.032(3) 0.031(3) 0.000(2) 0.008(3) 0.001(3)
C20 0.047(4) 0.046(4) 0.036(3) -0.014(3) 0.019(3) -0.020(3)
C21 0.046(4) 0.044(3) 0.036(3) -0.008(3) 0.020(3) -0.016(3)
C22 0.036(3) 0.035(3) 0.042(3) 0.001(3) 0.010(3) 0.005(3)
C23 0.033(3) 0.040(3) 0.033(3) 0.004(3) 0.009(3) 0.005(3)
C24 0.045(4) 0.055(4) 0.051(4) 0.018(3) 0.002(3) 0.008(3)
C25 0.042(4) 0.086(6) 0.072(5) -0.021(5) 0.030(4) -0.014(4)
C26 0.042(4) 0.081(5) 0.039(4) -0.006(4) -0.002(3) 0.010(4)
C27 0.045(4) 0.055(4) 0.060(4) -0.016(4) 0.019(3) -0.012(3)
C28 0.062(5) 0.038(4) 0.084(6) 0.003(4) 0.015(4) 0.002(4)
C29 0.058(5) 0.044(4) 0.071(5) -0.010(4) 0.023(4) -0.010(4)
C30 0.062(5) 0.069(5) 0.045(4) 0.015(4) -0.007(4) 0.013(4)
C31 0.059(4) 0.062(4) 0.045(4) -0.023(3) 0.029(3) -0.029(4)
C32 0.057(4) 0.052(4) 0.053(4) -0.017(3) 0.027(3) -0.027(4)
C33 0.051(4) 0.032(3) 0.065(5) 0.003(3) 0.007(3) 0.002(3)

loop_
_atom_type_symbol
_atom_type_description
_atom_type_scat_dispersion_real
_atom_type_scat_dispersion_imag
_atom_type_scat_source
C C 0.0033 0.0016 'International Tables Vol C Tables 4.2.6.8 and 6.1.1.4'
N N 0.0061 0.0033 'International Tables Vol C Tables 4.2.6.8 and 6.1.1.4'
O O 0.0106 0.0060 'International Tables Vol C Tables 4.2.6.8 and 6.1.1.4'
Tm Tm -0.3139 5.2483 'International Tables Vol C Tables 4.2.6.8 and 6.1.1.4'

loop_
_geom_angle_atom_site_label_1
_geom_angle_atom_site_label_2
_geom_angle_atom_site_label_3
_geom_angle
_geom_angle_site_symmetry_1
_geom_angle_site_symmetry_3
_geom_angle_publ_flag
O6 Tm1 O4 139.03(15) . . ?
O6 Tm1 O2 91.14(16) . . ?
O4 Tm1 O2 79.80(14) . . ?
O6 Tm1 O3 76.15(15) . . ?
O4 Tm1 O3 139.86(13) . . ?
O2 Tm1 O3 126.87(13) . . ?
O6 Tm1 O5 78.14(15) . . ?
O4 Tm1 O5 134.41(14) . . ?
O2 Tm1 O5 73.02(13) . . ?
O3 Tm1 O5 53.96(12) . . ?
O6 Tm1 N3 148.60(16) . 1_554 ?
O4 Tm1 N3 71.29(14) . 1_554 ?
O2 Tm1 N3 86.78(14) . 1_554 ?
O3 Tm1 N3 80.16(14) . 1_554 ?
O5 Tm1 N3 71.28(14) . 1_554 ?
O6 Tm1 N1 76.00(16) . 1_554 ?
O4 Tm1 N1 81.72(14) . 1_554 ?
O2 Tm1 N1 133.50(13) . 1_554 ?
O3 Tm1 N1 93.62(13) . 1_554 ?
O5 Tm1 N1 142.66(14) . 1_554 ?
N3 Tm1 N1 126.23(14) 1_554 1_554 ?
O6 Tm1 O1 72.77(15) . . ?
O4 Tm1 O1 69.92(13) . . ?
O2 Tm1 O1 53.09(12) . . ?
O3 Tm1 O1 148.89(13) . . ?
O5 Tm1 O1 116.60(12) . . ?
N3 Tm1 O1 127.76(13) 1_554 . ?
N1 Tm1 O1 80.51(12) 1_554 . ?
O6 Tm1 N2 122.54(16) . 1_554 ?
O4 Tm1 N2 75.02(13) . 1_554 ?
O2 Tm1 N2 146.30(14) . 1_554 ?
O3 Tm1 N2 67.27(13) . 1_554 ?
O5 Tm1 N2 110.11(13) . 1_554 ?
N3 Tm1 N2 64.21(13) 1_554 1_554 ?
N1 Tm1 N2 64.27(13) 1_554 1_554 ?
O1 Tm1 N2 133.11(12) . 1_554 ?
O6 Tm1 C8 75.70(16) . . ?
O4 Tm1 C8 145.07(14) . . ?
O2 Tm1 C8 99.74(15) . . ?
O3 Tm1 C8 27.20(14) . . ?
O5 Tm1 C8 26.77(14) . . ?
N3 Tm1 C8 73.81(15) 1_554 . ?
N1 Tm1 C8 119.04(15) 1_554 . ?
O1 Tm1 C8 136.98(14) . . ?
N2 Tm1 C8 88.72(15) 1_554 . ?
O6 Tm1 C2 79.45(16) . . ?
O4 Tm1 C2 74.89(14) . . ?
O2 Tm1 C2 26.51(14) . . ?
O3 Tm1 C2 142.84(14) . . ?
O5 Tm1 C2 93.90(14) . . ?
N3 Tm1 C2 109.16(15) 1_554 . ?
N1 Tm1 C2 107.20(14) 1_554 . ?
O1 Tm1 C2 26.70(13) . . ?
N2 Tm1 C2 149.64(14) 1_554 . ?
C8 Tm1 C2 118.89(16) . . ?
C2 O1 Tm1 89.2(3) . . ?
C2 O2 Tm1 95.3(3) . . ?
C8 O3 Tm1 92.0(3) . . ?
C8 O5 Tm1 92.1(3) . . ?
C25 O6 Tm1 154.2(5) . . ?
C5 N1 C13 118.8(5) . . ?
C5 N1 Tm1 121.2(3) . 1_556 ?
C13 N1 Tm1 119.6(4) . 1_556 ?
C1 N2 C6 119.2(4) . . ?
C1 N2 Tm1 119.8(3) . 1_556 ?
C6 N2 Tm1 119.1(3) . 1_556 ?
C20 N3 C4 118.6(5) . . ?
C20 N3 Tm1 119.0(4) . 1_556 ?
C4 N3 Tm1 122.0(3) . 1_556 ?
C15 N4 C23 117.1(6) . . ?
C19 N5 C17 118.0(5) . . ?
C22 N6 C27 117.0(6) . . ?
N2 C1 C10 122.0(5) . . ?
N2 C1 C5 115.9(4) . . ?
C10 C1 C5 122.1(5) . . ?
O2 C2 O1 121.9(4) . . ?
O2 C2 C14 118.4(5) . . ?
O1 C2 C14 119.6(5) . . ?
O2 C2 Tm1 58.2(2) . . ?
O1 C2 Tm1 64.1(3) . . ?
C14 C2 Tm1 169.6(4) . . ?
C12 C3 C9 119.6(5) . . ?
C12 C3 C8 119.3(5) . . ?
C9 C3 C8 121.1(5) . . ?
N3 C4 C21 121.5(5) . . ?
N3 C4 C6 115.7(4) . . ?
C21 C4 C6 122.9(5) . . ?
N1 C5 C16 121.9(5) . . ?
N1 C5 C1 115.9(4) . . ?
C16 C5 C1 122.3(5) . . ?
N2 C6 C18 122.2(5) . . ?
N2 C6 C4 115.7(4) . . ?
C18 C6 C4 122.1(5) . . ?
C16 C7 C11 118.3(5) . . ?
O5 C8 O3 122.0(5) . . ?
O5 C8 C3 119.5(5) . . ?
O3 C8 C3 118.5(5) . . ?
O5 C8 Tm1 61.2(3) . . ?
O3 C8 Tm1 60.8(3) . . ?
C3 C8 Tm1 177.2(4) . . ?
C17 C9 C3 117.8(5) . . ?
C14 C10 C1 118.5(5) . . ?
C13 C11 C7 119.7(5) . . ?
C3 C12 C19 117.4(5) . . ?
N1 C13 C11 122.0(5) . . ?
C10 C14 C18 119.8(5) . . ?
C10 C14 C2 120.5(5) . . ?
C18 C14 C2 119.6(5) . . ?
N4 C15 C26 123.3(7) . . ?
C7 C16 C5 119.3(5) . . ?
N5 C17 C9 123.4(5) . . ?
N5 C17 C23 114.9(5) . . ?
C9 C17 C23 121.8(5) . . ?
C14 C18 C6 118.2(5) . . ?
N5 C19 C12 123.7(5) . . ?
N5 C19 C22 115.3(5) . . ?
C12 C19 C22 121.0(5) . . ?
N3 C20 C31 123.4(5) . . ?
C4 C21 C32 119.2(5) . . ?
N6 C22 C33 124.0(6) . . ?
N6 C22 C19 116.2(5) . . ?
C33 C22 C19 119.8(6) . . ?
N4 C23 C24 123.7(6) . . ?
N4 C23 C17 117.0(5) . . ?
C24 C23 C17 119.2(6) . . ?
C23 C24 C30 118.0(7) . . ?
O7 C25 O6 128.3(8) . . ?
C15 C26 C30 119.4(6) . . ?
C29 C27 N6 123.4(7) . . ?
C33 C28 C29 119.6(7) . . ?
C27 C29 C28 118.4(7) . . ?
C26 C30 C24 118.4(7) . . ?
C20 C31 C32 118.0(6) . . ?
C21 C32 C31 119.1(6) . . ?
C28 C33 C22 117.5(7) . . ?

loop_
_geom_bond_atom_site_label_1
_geom_bond_atom_site_label_2
_geom_bond_distance
_geom_bond_site_symmetry_2
_geom_bond_publ_flag
Tm1 O6 2.254(4) . ?
Tm1 O4 2.347(4) . ?
Tm1 O2 2.385(3) . ?
Tm1 O3 2.420(4) . ?
Tm1 O5 2.429(4) . ?
Tm1 N3 2.463(4) 1_554 ?
Tm1 N1 2.486(4) 1_554 ?
Tm1 O1 2.515(3) . ?
Tm1 N2 2.521(4) 1_554 ?
Tm1 C8 2.771(5) . ?
Tm1 C2 2.795(5) . ?
O1 C2 1.256(6) . ?
O2 C2 1.253(6) . ?
O3 C8 1.267(6) . ?
O5 C8 1.249(6) . ?
O6 C25 1.203(8) . ?
O7 C25 1.204(9) . ?
N1 C5 1.354(6) . ?
N1 C13 1.345(7) . ?
N1 Tm1 2.486(4) 1_556 ?
N2 C1 1.341(6) . ?
N2 C6 1.350(6) . ?
N2 Tm1 2.521(4) 1_556 ?
N3 C20 1.346(7) . ?
N3 C4 1.345(6) . ?
N3 Tm1 2.463(4) 1_556 ?
N4 C15 1.346(8) . ?
N4 C23 1.336(8) . ?
N5 C19 1.332(7) . ?
N5 C17 1.348(7) . ?
N6 C22 1.338(8) . ?
N6 C27 1.357(8) . ?
C1 C10 1.405(7) . ?
C1 C5 1.484(7) . ?
C2 C14 1.509(7) . ?
C3 C12 1.394(8) . ?
C3 C9 1.409(8) . ?
C3 C8 1.500(7) . ?
C4 C21 1.385(8) . ?
C4 C6 1.479(7) . ?
C5 C16 1.399(7) . ?
C6 C18 1.399(7) . ?
C7 C16 1.394(8) . ?
C7 C11 1.390(8) . ?
C9 C17 1.386(8) . ?
C10 C14 1.385(7) . ?
C11 C13 1.395(8) . ?
C12 C19 1.405(8) . ?
C14 C18 1.394(7) . ?
C15 C26 1.373(10) . ?
C17 C23 1.495(8) . ?
C19 C22 1.502(8) . ?
C20 C31 1.380(9) . ?
C21 C32 1.402(8) . ?
C22 C33 1.397(9) . ?
C23 C24 1.381(8) . ?
C24 C30 1.407(10) . ?
C26 C30 1.372(11) . ?
C27 C29 1.379(10) . ?
C28 C33 1.390(10) . ?
C28 C29 1.391(11) . ?
C31 C32 1.383(9) . ?
